data_1511385
loop_
_publ_author_name
'Schleid, T.'
'Tiritiris, I.'

_publ_section_title
;
 Dodekahydro-closo-dodekaborate der schweren Erdalkalimetalle aus
 waessriger Loesung: Ca (H2 O)7 (B12 H12) * (H2 O), Sr (H2 O)8 (B12 H12)
 und Ba (H2 O)6 (B12 H12)
;
_journal_name_full 'Zeitschrift fuer Anorganische und Allgemeine Chemie'
_journal_page_first 1836
_journal_page_last 1845
_journal_paper_doi 10.1002/1521-3749(200108)627:8<1836::AID-ZAAC1836>3.0.CO;2-A
_journal_volume 627
_journal_year 2001
_chemical_formula_sum 'B12 Ca H12 O8'
_chemical_name_systematic '(Ca (H2 O)7) (B12 H12) (H2 O)'
_space_group_IT_number 19
_symmetry_space_group_name_Hall 'P 2ac 2ab'
_symmetry_space_group_name_H-M 'P 21 21 21'
_cell_angle_alpha 90
_cell_angle_beta 90
_cell_angle_gamma 90
_cell_formula_units_Z 4
_cell_length_a 11.6119
_cell_length_b 12.2963
_cell_length_c 12.3224
_cell_volume 1759.434
_citation_journal_id_ASTM ZAACAB
_cod_data_source_file boron0-1_526.cif
_cod_data_source_block B12Ca1H12O8
_cod_original_formula_sum 'B12 Ca1 H12 O8'
_cod_database_code 1511385

loop_
_symmetry_equiv_pos_as_xyz
x,y,z
-x+1/2,-y,z+1/2
x+1/2,-y+1/2,-z
-x,y+1/2,-z+1/2

loop_
_atom_site_label
_atom_site_type_symbol
_atom_site_fract_x
_atom_site_fract_y
_atom_site_fract_z
_atom_site_occupancy
_atom_site_U_iso_or_equiv
B3 B 0.8672 0.5354 0.4184 1 0.0
B7 B 0.2407 0.1248 0.2713 1 0.0
O8 O-2 0.01 0.5515 0.9623 1 0.0
B6 B 0.6019 0.3166 0.741 1 0.0
O2 O-2 0.3475 0.4685 0.6624 1 0.0
B8 B 0.2411 0.9679 0.6626 1 0.0
O3 O-2 0.2584 0.2374 0.5302 1 0.0
B9 B 0.2573 0.1073 0.0385 1 0.0
H4 H-1 0.088 0.182 0.943 1 0.0
O6 O-2 0.2901 0.2321 0.7619 1 0.0
H1 H-1 0.436 0.382 0.871 1 0.0
H9 H-1 0.309 0.081 0.968 1 0.0
H5 H-1 0.45 0.668 0.616 1 0.0
H2 H-1 0.58 0.515 0.724 1 0.0
B2 B 0.6229 0.4537 0.7747 1 0.0
B11 B 0.2731 0.7433 0.7164 1 0.0
O1 O-2 0.0162 0.2432 0.6544 1 0.0
O7 O-2 0.0283 0.5043 0.6734 1 0.0
Ca1 Ca+2 0.1746 0.36191 0.65915 1 0.0
H6 H-1 0.551 0.292 0.661 1 0.0
B4 B 0.119 0.1671 0.026 1 0.0
H10 H-1 0.28 0.313 0.026 1 0.0
B5 B 0.4006 0.7417 0.6351 1 0.0
B12 B 0.3231 0.1618 0.1569 1 0.0
H7 H-1 0.281 0.103 0.351 1 0.0
H3 H-1 0.893 0.469 0.462 1 0.0
H8 H-1 0.193 0.044 0.671 1 0.0
O5 O-2 0.1596 0.4094 0.8501 1 0.0
B10 B 0.2366 0.2461 0.0722 1 0.0
H12 H-1 0.427 0.175 0.167 1 0.0
O4 O-2 0.1546 0.4392 0.4788 1 0.0
H11 H-1 0.251 0.666 0.764 1 0.0
B1 B 0.5367 0.3715 0.8591 1 0.0
